data_2203439
loop_
_publ_author_name
'Keene, Tony D.'
'Hursthouse, Michael B.'
'Price, Daniel J.'

_publ_section_title
;
 Tetra-<i>n</i>-butylamine(carbonato-\k^2^<i>O</i>,<i>O</i>')cobalt(III)
 <i>n</i>-butylcarbamate dihydrate
;
_journal_issue 4
_journal_name_full 'Acta Crystallographica Section E'
_journal_page_first m381
_journal_page_last m383
_journal_paper_doi 10.1107/S1600536804005070
_journal_volume 60
_journal_year 2004
_chemical_formula_iupac '[Co (C O3) (C4 H11 N)4] (C5 H10 N O2) , 2H2 O'
_chemical_formula_moiety 'C17 H44 Co N4 O3 + , C5 H10 N O2 - , 2H2 O'
_chemical_formula_sum 'C22 H58 Co N5 O7'
_chemical_formula_weight 563.66
_space_group_IT_number 2
_symmetry_cell_setting triclinic
_symmetry_space_group_name_Hall '-P 1'
_symmetry_space_group_name_H-M 'P -1'
_audit_creation_method 'WinGX routine CIF_UPDATE'
_cell_angle_alpha 88.187(2)
_cell_angle_beta 89.525(2)
_cell_angle_gamma 75.210(2)
_cell_formula_units_Z 2
_cell_length_a 8.7948(2)
_cell_length_b 12.9638(4)
_cell_length_c 13.9288(4)
_cell_measurement_reflns_used 33407
_cell_measurement_temperature 120(2)
_cell_measurement_theta_max 27.48
_cell_measurement_theta_min 2.91
_cell_volume 1534.69(7)
_computing_cell_refinement 'DENZO and COLLECT (Nonius, 1998)'
_computing_data_collection 'DENZO (Otwinowski & Minor, 1997)'
_computing_data_reduction 'DENZO and COLLECT '
_computing_molecular_graphics 'DIAMOND (Brandenburg, 1999)'
_computing_structure_refinement 'SHELXL97 (Sheldrick, 1997) in WinGX'
_computing_structure_solution 'SHELXS97 (Sheldrick, 1997) in WinGX (Farrugia, 1999)'
_diffrn_measured_fraction_theta_full 0.993
_diffrn_measured_fraction_theta_max 0.993
_diffrn_measurement_device '95mm CCD camera on \k-goniostat'
_diffrn_measurement_device_type 'Nonius KappaCCD area-detector'
_diffrn_measurement_method '\f and \w scans to fill Ewald Sphere'
_diffrn_radiation_type MoK\a
_diffrn_radiation_wavelength 0.71073
_diffrn_reflns_av_R_equivalents 0.0923
_diffrn_reflns_limit_h_max 11
_diffrn_reflns_limit_h_min -11
_diffrn_reflns_limit_k_max 16
_diffrn_reflns_limit_k_min -16
_diffrn_reflns_limit_l_max 18
_diffrn_reflns_limit_l_min -17
_diffrn_reflns_number 30921
_diffrn_reflns_theta_full 27.56
_diffrn_reflns_theta_max 27.56
_diffrn_reflns_theta_min 2.93
_exptl_absorpt_coefficient_mu 0.603
_exptl_absorpt_correction_T_max 0.953
_exptl_absorpt_correction_T_min 0.634
_exptl_absorpt_correction_type multi-scan
_exptl_absorpt_process_details '(SORTAV; Blessing, 1997)'
_exptl_crystal_colour red
_exptl_crystal_density_diffrn 1.22
_exptl_crystal_density_meas ?
_exptl_crystal_density_method .
_exptl_crystal_description block
_exptl_crystal_F_000 616
_exptl_crystal_size_max 0.16
_exptl_crystal_size_mid 0.14
_exptl_crystal_size_min 0.08
_refine_diff_density_max 0.31
_refine_diff_density_min -0.727
_refine_ls_extinction_method none
_refine_ls_goodness_of_fit_ref 1.029
_refine_ls_hydrogen_treatment mixed
_refine_ls_matrix_type full
_refine_ls_number_parameters 332
_refine_ls_number_reflns 7050
_refine_ls_number_restraints 6
_refine_ls_restrained_S_all 1.029
_refine_ls_R_factor_gt 0.0414
_refine_ls_shift/su_max 0.000
_refine_ls_structure_factor_coef Fsqd
_refine_ls_weighting_details 'calc w = 1/[\s^2^(Fo^2^)+(0.0478P)^2^+0.8409P] where P=(Fo^2^+2Fc^2^)/3'
_refine_ls_weighting_scheme calc
_refine_ls_wR_factor_ref 0.1076
_reflns_number_gt 6003
_reflns_number_total 7050
_reflns_threshold_expression I>2\s(I)
_cod_data_source_file hb6024.cif
_cod_data_source_block I
_cod_depositor_comments
;
The following automatic conversions were performed:
'_symmetry_cell_setting' value 'Triclinic' changed to 'triclinic'
according to '/home/saulius/struct/CIF-dictionaries/cif_core.dic'
dictionary named 'cif_core.dic' version 2.4.1 from 2010-06-29.

Automatic conversion script
Id: cif_fix_enum 1527 2010-12-29 10:47:43Z saulius 

The following automatic conversions were performed:

'_chemical_melting_point' value 'N/A' was changed to '?' - the value
is undefined or not given.

Automatic conversion script
Id: cif_fix_values 1646 2011-03-28 12:23:43Z adriana 

The following automatic conversions were performed:

'_chemical_melting_point' value 'N/A' was changed to '?' - the value
is undefined or not given.

'_symmetry_cell_setting' value
'Triclinic' changed to 'triclinic' according to
/home/saulius/struct/CIF-dictionaries/cif_core.dic dictionary named
'cif_core.dic' version 2.4.1 from 2010-06-29.

Automatic conversion script
Id: cif_fix_values 1715 2011-07-08 13:25:40Z adriana 
;
_cod_database_code 2203439
_cod_database_fobs_code 2203439

loop_
_symmetry_equiv_pos_as_xyz
'x, y, z'
'-x, -y, -z'

loop_
_atom_site_label
_atom_site_fract_x
_atom_site_fract_y
_atom_site_fract_z
_atom_site_U_iso_or_equiv
_atom_site_adp_type
_atom_site_calc_flag
_atom_site_refinement_flags
_atom_site_occupancy
_atom_site_type_symbol
O1 0.85979(14) 0.44465(9) 0.45133(9) 0.0171(3) Uani d . 1 O
O2 0.67427(14) 0.48892(9) 0.55706(9) 0.0181(3) Uani d . 1 O
O3 0.74239(15) 0.61932(10) 0.46808(10) 0.0226(3) Uani d . 1 O
N2 0.95987(17) 0.35553(11) 0.62436(11) 0.0176(3) Uani d . 1 N
H2A 0.9859 0.2942 0.6596 0.021 Uiso calc R 1 H
H2B 1.0448 0.3584 0.5889 0.021 Uiso calc R 1 H
N3 0.92955(17) 0.21136(11) 0.49077(11) 0.0179(3) Uani d . 1 N
H3A 0.9847 0.1765 0.5414 0.021 Uiso calc R 1 H
H3B 0.8687 0.1705 0.4698 0.021 Uiso calc R 1 H
N1 0.70029(17) 0.26660(12) 0.63460(11) 0.0176(3) Uani d . 1 N
H1A 0.6608 0.2180 0.6057 0.021 Uiso calc R 1 H
H1B 0.7776 0.2309 0.6742 0.021 Uiso calc R 1 H
N4 0.62597(17) 0.33398(12) 0.44355(10) 0.0178(3) Uani d . 1 N
H4A 0.6098 0.2686 0.4527 0.021 Uiso calc R 1 H
H4B 0.5369 0.3812 0.4613 0.021 Uiso calc R 1 H
C1 0.7582(2) 0.52382(14) 0.49041(13) 0.0182(4) Uani d . 1 C
C21 0.9321(2) 0.44442(14) 0.69205(13) 0.0199(4) Uani d . 1 C
H21A 0.8348 0.4480 0.7267 0.024 Uiso calc R 1 H
H21B 0.9205 0.5112 0.6560 0.024 Uiso calc R 1 H
C22 1.0659(2) 0.43058(15) 0.76355(14) 0.0230(4) Uani d . 1 C
H22A 1.1628 0.4291 0.7291 0.028 Uiso calc R 1 H
H22B 1.0795 0.3629 0.7985 0.028 Uiso calc R 1 H
C23 1.0341(3) 0.52060(17) 0.83435(15) 0.0317(5) Uani d . 1 C
H23A 1.0261 0.5876 0.7993 0.038 Uiso calc R 1 H
H23B 0.9337 0.5246 0.8655 0.038 Uiso calc R 1 H
C24 1.1607(3) 0.5066(2) 0.91081(17) 0.0395(5) Uani d . 1 C
H24A 1.1343 0.5654 0.9533 0.059 Uiso calc R 1 H
H24B 1.2600 0.5044 0.8806 0.059 Uiso calc R 1 H
H24C 1.1678 0.4411 0.9468 0.059 Uiso calc R 1 H
C34 1.3229(3) 0.0251(2) 0.24777(19) 0.0472(6) Uani d . 1 C
H34A 1.3918 0.0386 0.1978 0.071 Uiso calc R 1 H
H34B 1.2490 -0.0096 0.2216 0.071 Uiso calc R 1 H
H34C 1.3836 -0.0200 0.2972 0.071 Uiso calc R 1 H
C33 1.2352(3) 0.12968(17) 0.28996(17) 0.0356(5) Uani d . 1 C
H33A 1.1763 0.1754 0.2393 0.043 Uiso calc R 1 H
H33B 1.3107 0.1650 0.3149 0.043 Uiso calc R 1 H
C32 1.1226(2) 0.11647(15) 0.36990(14) 0.0240(4) Uani d . 1 C
H32A 1.0437 0.0844 0.3446 0.029 Uiso calc R 1 H
H32B 1.1802 0.0686 0.4197 0.029 Uiso calc R 1 H
C31 1.0424(2) 0.22201(14) 0.41307(13) 0.0201(4) Uani d . 1 C
H31A 1.1216 0.2535 0.4389 0.024 Uiso calc R 1 H
H31B 0.9865 0.2701 0.3628 0.024 Uiso calc R 1 H
C11 0.5737(2) 0.33496(14) 0.69341(13) 0.0194(4) Uani d . 1 C
H11A 0.4844 0.3663 0.6522 0.023 Uiso calc R 1 H
H11B 0.6118 0.3928 0.7182 0.023 Uiso calc R 1 H
C12 0.5185(2) 0.27547(16) 0.77728(14) 0.0231(4) Uani d . 1 C
H12A 0.4893 0.2140 0.7527 0.028 Uiso calc R 1 H
H12B 0.4246 0.3219 0.8042 0.028 Uiso calc R 1 H
C13 0.6376(2) 0.23714(17) 0.85790(14) 0.0271(4) Uani d . 1 C
H13A 0.5940 0.1957 0.9048 0.033 Uiso calc R 1 H
H13B 0.7316 0.1902 0.8315 0.033 Uiso calc R 1 H
C14 0.6835(3) 0.3266(2) 0.90867(16) 0.0389(5) Uani d . 1 C
H14A 0.7584 0.2968 0.9583 0.058 Uiso calc R 1 H
H14B 0.5917 0.3725 0.9366 0.058 Uiso calc R 1 H
H14C 0.7294 0.3670 0.8632 0.058 Uiso calc R 1 H
C41 0.6445(2) 0.35029(18) 0.33954(14) 0.0285(4) Uani d . 1 C
H41A 0.7453 0.3059 0.3195 0.034 Uiso calc R 1 H
H41B 0.6448 0.4241 0.3263 0.034 Uiso calc R 1 H
C42 0.5159(2) 0.32408(16) 0.28131(14) 0.0241(4) Uani d . 1 C
H42A 0.5139 0.2509 0.2964 0.029 Uiso calc R 1 H
H42B 0.4156 0.3697 0.3007 0.029 Uiso calc R 1 H
C43 0.5330(3) 0.3371(2) 0.17450(16) 0.0448(6) Uani d . 1 C
H43A 0.6370 0.2964 0.1558 0.054 Uiso calc R 1 H
H43B 0.5257 0.4117 0.1589 0.054 Uiso calc R 1 H
C44 0.4130(3) 0.3021(2) 0.11633(16) 0.0380(5) Uani d . 1 C
H44A 0.4314 0.3132 0.0492 0.057 Uiso calc R 1 H
H44B 0.3095 0.3431 0.1330 0.057 Uiso calc R 1 H
H44C 0.4213 0.2278 0.1296 0.057 Uiso calc R 1 H
O4 0.83001(16) 0.90478(10) 0.37696(10) 0.0239(3) Uani d . 1 O
O5 1.00761(16) 0.84550(11) 0.26221(10) 0.0267(3) Uani d . 1 O
N5 0.8177(2) 0.99862(13) 0.23680(12) 0.0279(4) Uani d . 1 N
H5 0.7373 1.0432 0.2602 0.034 Uiso calc R 1 H
C51 0.8895(2) 0.91169(15) 0.29292(14) 0.0210(4) Uani d . 1 C
C52 0.8676(3) 1.02092(17) 0.14077(15) 0.0324(5) Uani d . 1 C
H52A 0.9688 0.9721 0.1280 0.039 Uiso calc R 1 H
H52B 0.8814 1.0928 0.1376 0.039 Uiso calc R 1 H
C53 0.7524(3) 1.0107(2) 0.06337(17) 0.0439(6) Uani d . 1 C
H53A 0.6520 1.0605 0.0758 0.053 Uiso calc R 1 H
H53B 0.7902 1.0313 0.0019 0.053 Uiso calc R 1 H
C54 0.7270(3) 0.9001(2) 0.05617(19) 0.0502(7) Uani d . 1 C
H54A 0.6965 0.8772 0.1188 0.060 Uiso calc R 1 H
H54B 0.6409 0.9034 0.0122 0.060 Uiso calc R 1 H
C55 0.8703(4) 0.8183(2) 0.0221(2) 0.0522(7) Uani d . 1 C
H55A 0.8465 0.7502 0.0189 0.078 Uiso calc R 1 H
H55B 0.9554 0.8130 0.0662 0.078 Uiso calc R 1 H
H55C 0.8999 0.8395 -0.0405 0.078 Uiso calc R 1 H
O1W 0.57777(17) 0.82925(11) 0.44237(11) 0.0280(3) Uani d D 1 O
O2W 0.31962(18) 0.90202(12) 0.55808(12) 0.0328(3) Uani d D 1 O
Co1 0.79257(3) 0.345151(18) 0.534965(16) 0.01531(8) Uani d . 1 Co
H21W 0.276(3) 0.9662(14) 0.5723(18) 0.043(7) Uiso d D 1 H
H22W 0.407(2) 0.897(2) 0.529(2) 0.059(9) Uiso d D 1 H
H11W 0.623(3) 0.7642(14) 0.456(2) 0.053(8) Uiso d D 1 H
H12W 0.646(3) 0.859(2) 0.420(2) 0.054(9) Uiso d D 1 H

loop_
_atom_site_aniso_label
_atom_site_aniso_U_11
_atom_site_aniso_U_22
_atom_site_aniso_U_33
_atom_site_aniso_U_12
_atom_site_aniso_U_13
_atom_site_aniso_U_23
O1 0.0174(6) 0.0157(6) 0.0183(6) -0.0044(5) 0.0009(5) 0.0005(5)
O2 0.0167(6) 0.0168(6) 0.0200(6) -0.0028(5) 0.0010(5) -0.0016(5)
O3 0.0225(6) 0.0167(6) 0.0279(7) -0.0041(5) -0.0013(5) 0.0020(5)
N2 0.0165(7) 0.0166(7) 0.0194(7) -0.0038(6) -0.0019(6) -0.0009(6)
N3 0.0201(7) 0.0159(7) 0.0177(7) -0.0044(6) 0.0001(6) -0.0013(6)
N1 0.0188(7) 0.0171(7) 0.0169(7) -0.0045(6) -0.0008(6) 0.0000(6)
N4 0.0179(7) 0.0181(7) 0.0176(7) -0.0052(6) -0.0007(6) -0.0002(6)
C1 0.0160(8) 0.0185(9) 0.0199(9) -0.0042(7) -0.0041(7) 0.0001(7)
C21 0.0195(9) 0.0196(9) 0.0208(9) -0.0050(7) -0.0004(7) -0.0028(7)
C22 0.0226(9) 0.0263(10) 0.0204(9) -0.0066(8) -0.0027(7) -0.0017(7)
C23 0.0354(11) 0.0315(11) 0.0287(11) -0.0084(9) -0.0032(9) -0.0089(9)
C24 0.0432(13) 0.0477(14) 0.0311(12) -0.0168(11) -0.0065(10) -0.0091(10)
C34 0.0537(15) 0.0386(13) 0.0445(15) -0.0028(11) 0.0211(12) -0.0098(11)
C33 0.0409(12) 0.0285(11) 0.0360(12) -0.0061(9) 0.0181(10) -0.0048(9)
C32 0.0262(10) 0.0215(9) 0.0238(10) -0.0053(8) 0.0040(8) -0.0029(8)
C31 0.0205(9) 0.0196(9) 0.0196(9) -0.0043(7) 0.0022(7) -0.0015(7)
C11 0.0171(8) 0.0208(9) 0.0194(9) -0.0035(7) 0.0006(7) -0.0001(7)
C12 0.0196(9) 0.0281(10) 0.0216(9) -0.0066(7) 0.0041(7) 0.0003(8)
C13 0.0288(10) 0.0320(11) 0.0195(9) -0.0063(8) 0.0034(8) 0.0023(8)
C14 0.0479(14) 0.0515(15) 0.0225(11) -0.0223(12) -0.0018(10) -0.0018(10)
C41 0.0290(10) 0.0409(12) 0.0200(10) -0.0173(9) -0.0028(8) 0.0034(8)
C42 0.0228(9) 0.0279(10) 0.0216(10) -0.0061(8) -0.0015(7) -0.0036(8)
C43 0.0427(13) 0.0767(19) 0.0230(11) -0.0302(13) -0.0034(10) 0.0002(11)
C44 0.0349(12) 0.0568(15) 0.0229(11) -0.0117(11) -0.0037(9) -0.0065(10)
O4 0.0276(7) 0.0209(7) 0.0219(7) -0.0043(5) 0.0016(5) 0.0012(5)
O5 0.0245(7) 0.0256(7) 0.0259(7) 0.0005(6) 0.0015(6) 0.0031(6)
N5 0.0277(9) 0.0253(9) 0.0251(9) 0.0026(7) 0.0017(7) 0.0064(7)
C51 0.0209(9) 0.0201(9) 0.0229(9) -0.0070(7) -0.0030(7) 0.0014(7)
C52 0.0354(12) 0.0296(11) 0.0298(11) -0.0056(9) 0.0029(9) 0.0118(9)
C53 0.0348(12) 0.0568(16) 0.0292(12) 0.0068(11) 0.0002(10) 0.0114(11)
C54 0.0411(14) 0.084(2) 0.0329(13) -0.0289(14) -0.0042(11) 0.0011(13)
C55 0.0665(18) 0.0509(16) 0.0424(15) -0.0208(14) -0.0060(13) -0.0002(12)
O1W 0.0233(7) 0.0212(7) 0.0384(9) -0.0039(6) 0.0029(6) 0.0012(6)
O2W 0.0305(8) 0.0194(7) 0.0493(10) -0.0075(6) 0.0096(7) -0.0060(7)
Co1 0.01598(13) 0.01440(13) 0.01542(13) -0.00362(9) -0.00036(9) -0.00055(9)

loop_
_atom_type_symbol
_atom_type_description
_atom_type_scat_dispersion_real
_atom_type_scat_dispersion_imag
_atom_type_scat_source
C C 0.0033 0.0016 'International Tables Vol C Tables 4.2.6.8 and 6.1.1.4'
H H 0 0 'International Tables Vol C Tables 4.2.6.8 and 6.1.1.4'
N N 0.0061 0.0033 'International Tables Vol C Tables 4.2.6.8 and 6.1.1.4'
O O 0.0106 0.006 'International Tables Vol C Tables 4.2.6.8 and 6.1.1.4'
Co Co 0.3494 0.9721 'International Tables Vol C Tables 4.2.6.8 and 6.1.1.4'

loop_
_geom_angle_atom_site_label_1
_geom_angle_atom_site_label_2
_geom_angle_atom_site_label_3
_geom_angle
_geom_angle_publ_flag
O1 Co1 O2 68.86(5) y
O1 Co1 N3 99.99(6) y
O2 Co1 N3 168.74(6) y
O1 Co1 N2 87.94(6) y
O2 Co1 N2 92.50(6) y
N3 Co1 N2 88.56(6) y
O1 Co1 N1 169.00(6) y
O2 Co1 N1 100.34(6) y
N3 Co1 N1 90.86(6) y
N2 Co1 N1 90.57(6) y
O1 Co1 N4 91.70(6) y
O2 Co1 N4 87.97(6) y
N3 Co1 N4 90.86(6) y
N2 Co1 N4 179.26(6) y
N1 Co1 N4 89.90(6) y
O1 Co1 C1 34.22(6) ?
O2 Co1 C1 34.64(6) ?
N3 Co1 C1 134.21(6) ?
N2 Co1 C1 89.60(6) ?
N1 Co1 C1 134.91(6) ?
N4 Co1 C1 90.47(6) ?
C1 O1 Co1 90.41(10) ?
C1 O2 Co1 89.55(10) ?
C21 N2 Co1 119.84(11) ?
C21 N2 H2A 107.4 ?
Co1 N2 H2A 107.4 ?
C21 N2 H2B 107.4 ?
Co1 N2 H2B 107.4 ?
H2A N2 H2B 106.9 ?
C31 N3 Co1 115.76(11) ?
C31 N3 H3A 108.3 ?
Co1 N3 H3A 108.3 ?
C31 N3 H3B 108.3 ?
Co1 N3 H3B 108.3 ?
H3A N3 H3B 107.4 ?
C11 N1 Co1 114.75(11) ?
C11 N1 H1A 108.6 ?
Co1 N1 H1A 108.6 ?
C11 N1 H1B 108.6 ?
Co1 N1 H1B 108.6 ?
H1A N1 H1B 107.6 ?
C41 N4 Co1 121.01(11) ?
C41 N4 H4A 107.1 ?
Co1 N4 H4A 107.1 ?
C41 N4 H4B 107.1 ?
Co1 N4 H4B 107.1 ?
H4A N4 H4B 106.8 ?
O3 C1 O1 124.59(16) n
O3 C1 O2 124.26(16) n
O1 C1 O2 111.14(15) n
O3 C1 Co1 178.59(14) ?
O1 C1 Co1 55.36(8) ?
O2 C1 Co1 55.80(8) ?
N2 C21 C22 111.89(15) ?
N2 C21 H21A 109.2 ?
C22 C21 H21A 109.2 ?
N2 C21 H21B 109.2 ?
C22 C21 H21B 109.2 ?
H21A C21 H21B 107.9 ?
C21 C22 C23 111.42(16) ?
C21 C22 H22A 109.3 ?
C23 C22 H22A 109.3 ?
C21 C22 H22B 109.3 ?
C23 C22 H22B 109.3 ?
H22A C22 H22B 108.0 ?
C24 C23 C22 113.19(18) ?
C24 C23 H23A 108.9 ?
C22 C23 H23A 108.9 ?
C24 C23 H23B 108.9 ?
C22 C23 H23B 108.9 ?
H23A C23 H23B 107.8 ?
C23 C24 H24A 109.5 ?
C23 C24 H24B 109.5 ?
H24A C24 H24B 109.5 ?
C23 C24 H24C 109.5 ?
H24A C24 H24C 109.5 ?
H24B C24 H24C 109.5 ?
C33 C34 H34A 109.5 ?
C33 C34 H34B 109.5 ?
H34A C34 H34B 109.5 ?
C33 C34 H34C 109.5 ?
H34A C34 H34C 109.5 ?
H34B C34 H34C 109.5 ?
C34 C33 C32 113.36(19) ?
C34 C33 H33A 108.9 ?
C32 C33 H33A 108.9 ?
C34 C33 H33B 108.9 ?
C32 C33 H33B 108.9 ?
H33A C33 H33B 107.7 ?
C31 C32 C33 111.81(16) ?
C31 C32 H32A 109.3 ?
C33 C32 H32A 109.3 ?
C31 C32 H32B 109.3 ?
C33 C32 H32B 109.3 ?
H32A C32 H32B 107.9 ?
N3 C31 C32 112.84(15) ?
N3 C31 H31A 109.0 ?
C32 C31 H31A 109.0 ?
N3 C31 H31B 109.0 ?
C32 C31 H31B 109.0 ?
H31A C31 H31B 107.8 ?
N1 C11 C12 113.96(15) ?
N1 C11 H11A 108.8 ?
C12 C11 H11A 108.8 ?
N1 C11 H11B 108.8 ?
C12 C11 H11B 108.8 ?
H11A C11 H11B 107.7 ?
C11 C12 C13 115.57(15) ?
C11 C12 H12A 108.4 ?
C13 C12 H12A 108.4 ?
C11 C12 H12B 108.4 ?
C13 C12 H12B 108.4 ?
H12A C12 H12B 107.4 ?
C14 C13 C12 113.96(18) ?
C14 C13 H13A 108.8 ?
C12 C13 H13A 108.8 ?
C14 C13 H13B 108.8 ?
C12 C13 H13B 108.8 ?
H13A C13 H13B 107.7 ?
C13 C14 H14A 109.5 ?
C13 C14 H14B 109.5 ?
H14A C14 H14B 109.5 ?
C13 C14 H14C 109.5 ?
H14A C14 H14C 109.5 ?
H14B C14 H14C 109.5 ?
N4 C41 C42 112.96(16) ?
N4 C41 H41A 109.0 ?
C42 C41 H41A 109.0 ?
N4 C41 H41B 109.0 ?
C42 C41 H41B 109.0 ?
H41A C41 H41B 107.8 ?
C43 C42 C41 114.52(17) ?
C43 C42 H42A 108.6 ?
C41 C42 H42A 108.6 ?
C43 C42 H42B 108.6 ?
C41 C42 H42B 108.6 ?
H42A C42 H42B 107.6 ?
C42 C43 C44 114.48(19) ?
C42 C43 H43A 108.6 ?
C44 C43 H43A 108.6 ?
C42 C43 H43B 108.6 ?
C44 C43 H43B 108.6 ?
H43A C43 H43B 107.6 ?
C43 C44 H44A 109.5 ?
C43 C44 H44B 109.5 ?
H44A C44 H44B 109.5 ?
C43 C44 H44C 109.5 ?
H44A C44 H44C 109.5 ?
H44B C44 H44C 109.5 ?
C51 N5 C52 124.60(17) ?
C51 N5 H5 117.7 ?
C52 N5 H5 117.7 ?
O5 C51 O4 123.82(17) n
O5 C51 N5 119.85(17) ?
O4 C51 N5 116.32(17) ?
N5 C52 C53 113.43(18) ?
N5 C52 H52A 108.9 ?
C53 C52 H52A 108.9 ?
N5 C52 H52B 108.9 ?
C53 C52 H52B 108.9 ?
H52A C52 H52B 107.7 ?
C54 C53 C52 114.60(19) ?
C54 C53 H53A 108.6 ?
C52 C53 H53A 108.6 ?
C54 C53 H53B 108.6 ?
C52 C53 H53B 108.6 ?
H53A C53 H53B 107.6 ?
C55 C54 C53 113.5(2) ?
C55 C54 H54A 108.9 ?
C53 C54 H54A 108.9 ?
C55 C54 H54B 108.9 ?
C53 C54 H54B 108.9 ?
H54A C54 H54B 107.7 ?
C54 C55 H55A 109.5 ?
C54 C55 H55B 109.5 ?
H55A C55 H55B 109.5 ?
C54 C55 H55C 109.5 ?
H55A C55 H55C 109.5 ?
H55B C55 H55C 109.5 ?
H11W O1W H12W 108(2) ?
H21W O2W H22W 112(2) ?

loop_
_geom_bond_atom_site_label_1
_geom_bond_atom_site_label_2
_geom_bond_distance
_geom_bond_publ_flag
O1 Co1 1.9113(12) y
O2 Co1 1.9214(12) y
N1 Co1 1.9838(15) y
N2 Co1 1.9687(14) y
N3 Co1 1.9563(14) y
N4 Co1 1.9849(15) y
O1 C1 1.306(2) n
O2 C1 1.321(2) n
O3 C1 1.240(2) n
O4 C51 1.288(2) n
O5 C51 1.249(2) n
N5 C51 1.367(2) n
N2 C21 1.482(2) ?
N2 H2A 0.9000 ?
N2 H2B 0.9000 ?
N3 C31 1.489(2) ?
N3 H3A 0.9000 ?
N3 H3B 0.9000 ?
N1 C11 1.491(2) ?
N1 H1A 0.9000 ?
N1 H1B 0.9000 ?
N4 C41 1.471(2) ?
N4 H4A 0.9000 ?
N4 H4B 0.9000 ?
C1 Co1 2.3230(18) ?
C21 C22 1.520(2) ?
C21 H21A 0.9700 ?
C21 H21B 0.9700 ?
C22 C23 1.521(3) ?
C22 H22A 0.9700 ?
C22 H22B 0.9700 ?
C23 C24 1.521(3) ?
C23 H23A 0.9700 ?
C23 H23B 0.9700 ?
C24 H24A 0.9600 ?
C24 H24B 0.9600 ?
C24 H24C 0.9600 ?
C34 C33 1.512(3) ?
C34 H34A 0.9600 ?
C34 H34B 0.9600 ?
C34 H34C 0.9600 ?
C33 C32 1.518(3) ?
C33 H33A 0.9700 ?
C33 H33B 0.9700 ?
C32 C31 1.511(2) ?
C32 H32A 0.9700 ?
C32 H32B 0.9700 ?
C31 H31A 0.9700 ?
C31 H31B 0.9700 ?
C11 C12 1.523(2) ?
C11 H11A 0.9700 ?
C11 H11B 0.9700 ?
C12 C13 1.524(3) ?
C12 H12A 0.9700 ?
C12 H12B 0.9700 ?
C13 C14 1.518(3) ?
C13 H13A 0.9700 ?
C13 H13B 0.9700 ?
C14 H14A 0.9600 ?
C14 H14B 0.9600 ?
C14 H14C 0.9600 ?
C41 C42 1.510(3) ?
C41 H41A 0.9700 ?
C41 H41B 0.9700 ?
C42 C43 1.503(3) ?
C42 H42A 0.9700 ?
C42 H42B 0.9700 ?
C43 C44 1.503(3) ?
C43 H43A 0.9700 ?
C43 H43B 0.9700 ?
C44 H44A 0.9600 ?
C44 H44B 0.9600 ?
C44 H44C 0.9600 ?
N5 C52 1.448(3) ?
N5 H5 0.8600 ?
C52 C53 1.517(3) ?
C52 H52A 0.9700 ?
C52 H52B 0.9700 ?
C53 C54 1.512(4) ?
C53 H53A 0.9700 ?
C53 H53B 0.9700 ?
C54 C55 1.509(4) ?
C54 H54A 0.9700 ?
C54 H54B 0.9700 ?
C55 H55A 0.9600 ?
C55 H55B 0.9600 ?
C55 H55C 0.9600 ?
O1W H11W 0.851(17) ?
O1W H12W 0.845(17) ?
O2W H21W 0.851(16) ?
O2W H22W 0.853(17) ?

loop_
_geom_hbond_atom_site_label_D
_geom_hbond_atom_site_label_H
_geom_hbond_atom_site_label_A
_geom_hbond_site_symmetry_A
_geom_hbond_distance_DH
_geom_hbond_distance_HA
_geom_hbond_distance_DA
_geom_hbond_angle_DHA
N2 H2A O5 2_766 0.90 2.07 2.956(3) 167
N2 H2B O3 2_766 0.90 2.11 2.996(3) 168
N3 H3A O4 2_766 0.90 2.03 2.898(4) 160
N3 H3B O2W 2_666 0.90 2.14 3.026(3) 166
N1 H1B O5 2_766 0.90 2.09 2.967(4) 166
N4 H4A O2W 2_666 0.90 2.15 2.974(2) 152
N4 H4B O2 2_666 0.90 2.18 3.024(2) 157
O2W H21W O4 2_676 0.851(16) 1.854(19) 2.695(4) 169.7(18)
O2W H22W O1W . 0.853(17) 1.96(2) 2.754(4) 154(2)
O1W H11W O3 . 0.851(17) 1.907(17) 2.751(3) 171(2)
O1W H12W O4 . 0.845(17) 1.94(3) 2.780(3) 170(3)
